data_2108867
loop_
_publ_author_name
'Gaydamaka, Anna A.'
'Arkhipov, Sergey G.'
'Boldyreva, Elena V.'

_publ_section_title
;
 A new guaninate hydrate K^+^&#x00B7;C~5~H~4~N~5~O^{-^}&#x00B7;H~2~O:
 crystal structure from 100 to 300K in a comparison with
 2Na^+^&#x00B7;C~5~H~3~N~5~O^2{-^}&#x00B7;7H~2~O
;
_journal_issue 5
_journal_name_full 'Acta Crystallographica Section B'
_journal_page_first
;
;
_journal_paper_doi 10.1107/S205252062100754X
_journal_volume 77
_journal_year 2021
_chemical_formula_moiety '2(Na), 7(H2O), C5 H3 N5 O'
_chemical_formula_sum 'C5 H17 N5 Na2 O8'
_chemical_formula_weight 321.21
_chemical_name_common 'disodium 2-amino-6-oxo-6,7-dihydro-1H-purine-1,7-diide heptahydrate'
_chemical_name_systematic 'disodium 2-amino-6-oxo-6,7-dihydro-1H-purine-1,7-diide heptahydrate'
_space_group_crystal_system monoclinic
_space_group_IT_number 14
_space_group_name_Hall '-P 2ybc'
_space_group_name_H-M_alt 'P 1 21/c 1'
_atom_sites_solution_hydrogens difmap
_atom_sites_solution_primary direct
_atom_sites_solution_secondary direct
_audit_creation_method SHELXL-2018/3
_cell_angle_alpha 90
_cell_angle_beta 101.504(2)
_cell_angle_gamma 90
_cell_formula_units_Z 4
_cell_length_a 10.5404(2)
_cell_length_b 11.7241(2)
_cell_length_c 11.2296(3)
_cell_measurement_reflns_used 5822
_cell_measurement_temperature 225(2)
_cell_measurement_theta_max 29.6260
_cell_measurement_theta_min 2.6260
_cell_volume 1359.84(5)
_computing_cell_refinement 'STOE X-AREA (Stoe & Cie, 2006)'
_computing_data_collection 'STOE X-AREA (Stoe & Cie, 2006)'
_computing_data_reduction 'CrysAlisPro 1.171.38.43d (Rigaku OD, 2015)'
_computing_molecular_graphics 'Mercury (Macrae et al., 2020), Vesta(Momma,2011)'
_computing_structure_refinement 'SHELXL-2018/3 (Sheldrick, 2018)'
_diffrn_ambient_temperature 225(2)
_diffrn_detector 'image plate (34 cm diameter)'
_diffrn_detector_area_resol_mean 6.67
_diffrn_detector_type STOE
_diffrn_measured_fraction_theta_full 1.000
_diffrn_measured_fraction_theta_max 0.999
_diffrn_measurement_details ' 360 frames, detector distance = 100 mm'
_diffrn_measurement_device '2-circle goniometer'
_diffrn_measurement_device_type 'STOE IPDS 2'
_diffrn_measurement_method 'rotation method'
_diffrn_radiation_collimation '0.5 mm diameter, monocapillary'
_diffrn_radiation_monochromator 'plane graphite'
_diffrn_radiation_polarisn_norm 0
_diffrn_radiation_type 'Mo K\a'
_diffrn_radiation_wavelength 0.71073
_diffrn_reflns_av_R_equivalents 0.0449
_diffrn_reflns_av_unetI/netI 0.0400
_diffrn_reflns_Laue_measured_fraction_full 1.000
_diffrn_reflns_Laue_measured_fraction_max 0.999
_diffrn_reflns_limit_h_max 14
_diffrn_reflns_limit_h_min -14
_diffrn_reflns_limit_k_max 16
_diffrn_reflns_limit_k_min -16
_diffrn_reflns_limit_l_max 14
_diffrn_reflns_limit_l_min -15
_diffrn_reflns_number 12552
_diffrn_reflns_point_group_measured_fraction_full 1.000
_diffrn_reflns_point_group_measured_fraction_max 0.999
_diffrn_reflns_theta_full 25.242
_diffrn_reflns_theta_max 29.579
_diffrn_reflns_theta_min 1.972
_diffrn_source 'sealed X-ray tube, 12 x 0.4 mm long-fine focus'
_diffrn_source_current 30
_diffrn_source_power 1.500
_diffrn_source_voltage 50
_exptl_absorpt_coefficient_mu 0.194
_exptl_absorpt_correction_T_max 1.00000
_exptl_absorpt_correction_T_min 0.78005
_exptl_absorpt_correction_type multi-scan
_exptl_absorpt_process_details
;
CrysAlisPro 1.171.38.43d (Rigaku Oxford Diffraction, 2015)
Empirical absorption correction using spherical harmonics,
 implemented in SCALE3 ABSPACK scaling algorithm.
;
_exptl_crystal_colour colourless
_exptl_crystal_density_diffrn 1.569
_exptl_crystal_description prism
_exptl_crystal_F_000 672
_exptl_crystal_size_max 0.5
_exptl_crystal_size_mid 0.5
_exptl_crystal_size_min 0.25
_refine_diff_density_max 0.496
_refine_diff_density_min -0.275
_refine_diff_density_rms 0.056
_refine_ls_extinction_method none
_refine_ls_goodness_of_fit_ref 1.071
_refine_ls_hydrogen_treatment refxyz
_refine_ls_matrix_type full
_refine_ls_number_parameters 232
_refine_ls_number_reflns 3824
_refine_ls_number_restraints 0
_refine_ls_restrained_S_all 1.071
_refine_ls_R_factor_all 0.0442
_refine_ls_R_factor_gt 0.0330
_refine_ls_shift/su_max 0.000
_refine_ls_shift/su_mean 0.000
_refine_ls_structure_factor_coef Fsqd
_refine_ls_weighting_details 'w=1/[\s^2^(Fo^2^)+(0.0411P)^2^+0.5137P] where P=(Fo^2^+2Fc^2^)/3'
_refine_ls_weighting_scheme calc
_refine_ls_wR_factor_gt 0.0820
_refine_ls_wR_factor_ref 0.0921
_reflns_Friedel_coverage 0.000
_reflns_number_gt 3020
_reflns_number_total 3824
_reflns_threshold_expression 'I > 2\s(I)'
_cod_data_source_file xk5085sup1.cif
_cod_data_source_block GuaNa_225K
_cod_original_cell_volume 1359.83(5)
_cod_original_sg_symbol_H-M 'P 21/c'
_cod_database_code 2108867
_shelx_shelxl_version_number 2018/3
_shelx_space_group_comment
;
The symmetry employed for this shelxl refinement is uniquely defined
by the following loop, which should always be used as a source of
symmetry information in preference to the above space-group names.
They are only intended as comments.
;
_oxdiff_exptl_absorpt_empirical_full_min 0.894
_oxdiff_exptl_absorpt_empirical_full_max 1.290
_oxdiff_exptl_absorpt_empirical_details
;
Empirical correction (ABSPACK) includes:
- Absorption correction using spherical harmonics
- Frame scaling
;

loop_
_space_group_symop_operation_xyz
'x, y, z'
'-x, y+1/2, -z+1/2'
'-x, -y, -z'
'x, -y-1/2, z-1/2'

loop_
_atom_site_label
_atom_site_type_symbol
_atom_site_fract_x
_atom_site_fract_y
_atom_site_fract_z
_atom_site_U_iso_or_equiv
_atom_site_adp_type
_atom_site_occupancy
_atom_site_site_symmetry_order
_atom_site_calc_flag
_atom_site_refinement_flags_posn
_atom_site_refinement_flags_adp
_atom_site_refinement_flags_occupancy
_atom_site_disorder_assembly
_atom_site_disorder_group
N1 N 0.65529(10) 0.48178(8) 0.34812(10) 0.0194(2) Uani 1 1 d . . . . .
C2 C 0.52647(12) 0.48180(10) 0.33952(12) 0.0201(2) Uani 1 1 d . . . . .
N3 N 0.45331(10) 0.40107(9) 0.37626(10) 0.0202(2) Uani 1 1 d . . . . .
C4 C 0.52439(11) 0.31237(10) 0.43172(11) 0.0174(2) Uani 1 1 d . . . . .
C5 C 0.65826(11) 0.30473(10) 0.44880(11) 0.0177(2) Uani 1 1 d . . . . .
C6 C 0.72651(11) 0.39319(10) 0.40407(11) 0.0166(2) Uani 1 1 d . . . . .
N7 N 0.69863(10) 0.20375(9) 0.50824(11) 0.0226(2) Uani 1 1 d . . . . .
C8 C 0.58682(13) 0.15782(11) 0.52278(13) 0.0240(3) Uani 1 1 d . . . . .
H1 H 0.5875(16) 0.0875(15) 0.5613(15) 0.029 Uiso 1 1 d . U . . .
N9 N 0.47730(10) 0.21741(9) 0.47850(11) 0.0221(2) Uani 1 1 d . . . . .
N2 N 0.46179(13) 0.57347(11) 0.28021(13) 0.0318(3) Uani 1 1 d . . . . .
H2 H 0.3814(19) 0.5845(16) 0.2905(17) 0.038 Uiso 1 1 d . U . . .
H3 H 0.5107(19) 0.6342(17) 0.2736(17) 0.038 Uiso 1 1 d . U . . .
O1 O 0.85046(8) 0.39297(7) 0.41295(8) 0.01987(18) Uani 1 1 d . . . . .
Na1 Na 0.11614(5) 0.25458(4) 0.18294(5) 0.02088(12) Uani 1 1 d . . . . .
Na2 Na 0.04858(5) 0.04516(4) 0.37188(5) 0.02116(12) Uani 1 1 d . . . . .
O2W O 0.30801(10) 0.32568(9) 0.13493(10) 0.0258(2) Uani 1 1 d . . . . .
H4 H 0.3522(18) 0.3064(15) 0.0920(17) 0.031 Uiso 1 1 d . U . . .
H5 H 0.3593(18) 0.3403(15) 0.2028(18) 0.031 Uiso 1 1 d . U . . .
O3W O 0.18537(10) 0.38007(8) 0.35511(9) 0.0242(2) Uani 1 1 d . . . . .
H6 H 0.1495(17) 0.4417(16) 0.3538(16) 0.029 Uiso 1 1 d . U . . .
H7 H 0.2651(18) 0.3933(15) 0.3751(16) 0.029 Uiso 1 1 d . U . . .
O4W O 0.24367(9) 0.11467(8) 0.31930(9) 0.0225(2) Uani 1 1 d . . . . .
H8 H 0.2771(17) 0.0763(15) 0.2725(16) 0.027 Uiso 1 1 d . U . . .
H9 H 0.3060(18) 0.1391(15) 0.3649(16) 0.027 Uiso 1 1 d . U . . .
O5W O -0.00162(10) 0.06884(8) 0.14489(9) 0.02162(19) Uani 1 1 d . . . . .
H10 H 0.0512(17) 0.0206(15) 0.1252(15) 0.026 Uiso 1 1 d . U . . .
H11 H -0.0473(18) 0.0857(15) 0.0840(17) 0.026 Uiso 1 1 d . U . . .
O6W O -0.15475(10) 0.02081(9) 0.42399(10) 0.0256(2) Uani 1 1 d . . . . .
H12 H -0.2055(18) -0.0316(16) 0.4076(16) 0.031 Uiso 1 1 d . U . . .
H13 H -0.1994(17) 0.0778(16) 0.4393(16) 0.031 Uiso 1 1 d . U . . .
O7W O 0.04288(10) 0.22693(8) 0.46190(9) 0.0230(2) Uani 1 1 d . . . . .
H14 H -0.0267(18) 0.2647(15) 0.4478(16) 0.028 Uiso 1 1 d . U . . .
H15 H 0.0929(17) 0.2689(15) 0.4387(16) 0.028 Uiso 1 1 d . U . . .
O8W O 0.08244(9) -0.15000(8) 0.31563(9) 0.02082(19) Uani 1 1 d . . . . .
H16 H 0.1072(16) -0.1464(14) 0.2539(17) 0.025 Uiso 1 1 d . U . . .
H17 H 0.1461(17) -0.1719(14) 0.3677(16) 0.025 Uiso 1 1 d . U . . .

loop_
_atom_site_aniso_label
_atom_site_aniso_U_11
_atom_site_aniso_U_22
_atom_site_aniso_U_33
_atom_site_aniso_U_23
_atom_site_aniso_U_13
_atom_site_aniso_U_12
N1 0.0164(5) 0.0202(4) 0.0221(5) 0.0029(4) 0.0046(4) -0.0017(4)
C2 0.0178(6) 0.0207(5) 0.0207(6) 0.0017(4) 0.0016(5) 0.0009(4)
N3 0.0137(5) 0.0228(5) 0.0237(6) 0.0024(4) 0.0025(4) -0.0005(4)
C4 0.0134(5) 0.0211(5) 0.0176(6) -0.0008(4) 0.0030(4) -0.0015(4)
C5 0.0127(5) 0.0200(5) 0.0201(6) 0.0024(4) 0.0025(4) 0.0007(4)
C6 0.0141(5) 0.0203(5) 0.0154(6) -0.0012(4) 0.0033(4) -0.0010(4)
N7 0.0180(5) 0.0221(5) 0.0274(6) 0.0061(4) 0.0036(4) 0.0027(4)
C8 0.0201(6) 0.0233(6) 0.0288(7) 0.0052(5) 0.0050(5) 0.0000(5)
N9 0.0161(5) 0.0232(5) 0.0272(6) 0.0037(4) 0.0052(4) -0.0011(4)
N2 0.0221(6) 0.0274(6) 0.0454(8) 0.0139(5) 0.0059(5) 0.0054(5)
O1 0.0112(4) 0.0256(4) 0.0230(5) 0.0006(3) 0.0040(3) -0.0017(3)
Na1 0.0195(3) 0.0208(2) 0.0223(3) 0.00001(19) 0.0041(2) -0.00079(18)
Na2 0.0223(3) 0.0199(2) 0.0225(3) -0.00032(19) 0.0076(2) -0.00009(18)
O2W 0.0206(5) 0.0346(5) 0.0237(5) -0.0038(4) 0.0080(4) -0.0011(4)
O3W 0.0163(5) 0.0230(4) 0.0339(6) -0.0032(4) 0.0064(4) 0.0007(3)
O4W 0.0169(4) 0.0261(4) 0.0249(5) -0.0061(4) 0.0052(4) -0.0005(3)
O5W 0.0226(5) 0.0218(4) 0.0194(5) 0.0008(4) 0.0014(4) 0.0038(3)
O6W 0.0206(5) 0.0231(4) 0.0342(6) -0.0048(4) 0.0083(4) -0.0009(4)
O7W 0.0227(5) 0.0210(4) 0.0264(5) 0.0007(4) 0.0076(4) 0.0033(3)
O8W 0.0175(4) 0.0265(4) 0.0180(5) 0.0025(3) 0.0025(4) 0.0009(3)

loop_
_atom_type_symbol
_atom_type_description
_atom_type_scat_dispersion_real
_atom_type_scat_dispersion_imag
_atom_type_scat_source
C C 0.0033 0.0016 'International Tables Vol C Tables 4.2.6.8 and 6.1.1.4'
H H 0.0000 0.0000 'International Tables Vol C Tables 4.2.6.8 and 6.1.1.4'
N N 0.0061 0.0033 'International Tables Vol C Tables 4.2.6.8 and 6.1.1.4'
O O 0.0106 0.0060 'International Tables Vol C Tables 4.2.6.8 and 6.1.1.4'
Na Na 0.0362 0.0249 'International Tables Vol C Tables 4.2.6.8 and 6.1.1.4'

loop_
_geom_angle_atom_site_label_1
_geom_angle_atom_site_label_2
_geom_angle_atom_site_label_3
_geom_angle
_geom_angle_site_symmetry_1
_geom_angle_site_symmetry_3
_geom_angle_publ_flag
C2 N1 C6 119.40(10) . . ?
N3 C2 N1 127.97(11) . . ?
N3 C2 N2 116.29(12) . . ?
N1 C2 N2 115.65(11) . . ?
C2 N3 C4 112.59(10) . . ?
N3 C4 N9 126.23(11) . . ?
N3 C4 C5 124.42(11) . . ?
N9 C4 C5 109.36(11) . . ?
N7 C5 C4 109.15(10) . . ?
N7 C5 C6 132.17(11) . . ?
C4 C5 C6 118.67(11) . . ?
O1 C6 N1 119.63(10) . . ?
O1 C6 C5 123.46(11) . . ?
N1 C6 C5 116.90(10) . . ?
C8 N7 C5 102.13(10) . . ?
N7 C8 N9 117.07(11) . . ?
N7 C8 H1 119.3(10) . . ?
N9 C8 H1 123.6(10) . . ?
C8 N9 C4 102.30(10) . . ?
C2 N2 H2 116.5(12) . . ?
C2 N2 H3 115.3(12) . . ?
H2 N2 H3 118.6(17) . . ?
O2W Na1 O8W 129.40(4) . 2 ?
O2W Na1 O3W 80.30(4) . . ?
O8W Na1 O3W 80.46(4) 2 . ?
O2W Na1 O4W 89.48(4) . . ?
O8W Na1 O4W 133.17(4) 2 . ?
O3W Na1 O4W 82.39(4) . . ?
O2W Na1 O7W 81.27(4) . 4_565 ?
O8W Na1 O7W 82.27(4) 2 4_565 ?
O3W Na1 O7W 137.41(4) . 4_565 ?
O4W Na1 O7W 135.39(4) . 4_565 ?
O2W Na1 O5W 133.71(4) . . ?
O8W Na1 O5W 90.19(4) 2 . ?
O3W Na1 O5W 136.49(4) . . ?
O4W Na1 O5W 73.50(4) . . ?
O7W Na1 O5W 81.89(3) 4_565 . ?
O2W Na1 Na2 134.00(3) . . ?
O8W Na1 Na2 92.36(3) 2 . ?
O3W Na1 Na2 90.44(3) . . ?
O4W Na1 Na2 44.53(2) . . ?
O7W Na1 Na2 128.98(3) 4_565 . ?
O5W Na1 Na2 47.28(3) . . ?
O2W Na1 Na2 91.78(3) . 2 ?
O8W Na1 Na2 37.63(2) 2 2 ?
O3W Na1 Na2 69.01(3) . 2 ?
O4W Na1 Na2 150.71(3) . 2 ?
O7W Na1 Na2 73.57(3) 4_565 2 ?
O5W Na1 Na2 123.73(3) . 2 ?
Na2 Na1 Na2 126.719(14) . 2 ?
O2W Na1 Na2 67.48(3) . 4_565 ?
O8W Na1 Na2 74.69(3) 2 4_565 ?
O3W Na1 Na2 107.57(3) . 4_565 ?
O4W Na1 Na2 152.12(3) . 4_565 ?
O7W Na1 Na2 29.95(2) 4_565 4_565 ?
O5W Na1 Na2 110.66(3) . 4_565 ?
Na2 Na1 Na2 155.28(2) . 4_565 ?
Na2 Na1 Na2 50.457(14) 2 4_565 ?
O6W Na2 O7W 84.31(4) . . ?
O6W Na2 O4W 167.05(4) . . ?
O7W Na2 O4W 83.97(4) . . ?
O6W Na2 O8W 98.02(4) . . ?
O7W Na2 O8W 169.04(4) . . ?
O4W Na2 O8W 94.52(4) . . ?
O6W Na2 O6W 89.87(4) . 3_556 ?
O7W Na2 O6W 86.03(4) . 3_556 ?
O4W Na2 O6W 94.77(4) . 3_556 ?
O8W Na2 O6W 83.27(4) . 3_556 ?
O6W Na2 O5W 104.36(4) . . ?
O7W Na2 O5W 108.41(4) . . ?
O4W Na2 O5W 74.31(4) . . ?
O8W Na2 O5W 81.48(4) . . ?
O6W Na2 O5W 160.41(4) 3_556 . ?
O6W Na2 Na2 46.33(3) . 3_556 ?
O7W Na2 Na2 83.20(3) . 3_556 ?
O4W Na2 Na2 137.02(4) . 3_556 ?
O8W Na2 Na2 90.66(3) . 3_556 ?
O6W Na2 Na2 43.55(3) 3_556 3_556 ?
O5W Na2 Na2 148.46(4) . 3_556 ?
O6W Na2 Na1 123.80(3) . . ?
O7W Na2 Na1 69.11(3) . . ?
O4W Na2 Na1 45.99(3) . . ?
O8W Na2 Na1 117.28(3) . . ?
O6W Na2 Na1 133.74(3) 3_556 . ?
O5W Na2 Na1 46.97(2) . . ?
Na2 Na2 Na1 152.06(2) 3_556 . ?
O6W Na2 Na1 61.54(3) . 2_545 ?
O7W Na2 Na1 145.46(3) . 2_545 ?
O4W Na2 Na1 130.52(3) . 2_545 ?
O8W Na2 Na1 36.85(2) . 2_545 ?
O6W Na2 Na1 88.71(3) 3_556 2_545 ?
O5W Na2 Na1 86.45(3) . 2_545 ?
Na2 Na2 Na1 69.845(17) 3_556 2_545 ?
Na1 Na2 Na1 133.359(16) . 2_545 ?
O6W Na2 Na1 82.59(3) . 4_566 ?
O7W Na2 Na1 31.26(3) . 4_566 ?
O4W Na2 Na1 90.19(3) . 4_566 ?
O8W Na2 Na1 138.19(3) . 4_566 ?
O6W Na2 Na1 54.92(3) 3_556 4_566 ?
O5W Na2 Na1 139.21(3) . 4_566 ?
Na2 Na2 Na1 59.699(16) 3_556 4_566 ?
Na1 Na2 Na1 95.407(12) . 4_566 ?
Na1 Na2 Na1 129.544(14) 2_545 4_566 ?
Na1 O2W H4 134.3(13) . . ?
Na1 O2W H5 106.6(12) . . ?
H4 O2W H5 105.3(18) . . ?
Na1 O3W H6 117.3(13) . . ?
Na1 O3W H7 116.9(12) . . ?
H6 O3W H7 106.0(17) . . ?
Na2 O4W Na1 89.48(4) . . ?
Na2 O4W H8 118.1(12) . . ?
Na1 O4W H8 102.6(12) . . ?
Na2 O4W H9 126.8(13) . . ?
Na1 O4W H9 116.0(12) . . ?
H8 O4W H9 101.7(17) . . ?
Na1 O5W Na2 85.75(3) . . ?
Na1 O5W H10 107.1(11) . . ?
Na2 O5W H10 100.0(11) . . ?
Na1 O5W H11 97.3(13) . . ?
Na2 O5W H11 152.4(13) . . ?
H10 O5W H11 105.2(17) . . ?
Na2 O6W Na2 90.13(4) . 3_556 ?
Na2 O6W H12 129.0(12) . . ?
Na2 O6W H12 97.4(13) 3_556 . ?
Na2 O6W H13 121.5(12) . . ?
Na2 O6W H13 102.9(12) 3_556 . ?
H12 O6W H13 105.8(17) . . ?
Na2 O7W Na1 118.79(4) . 4_566 ?
Na2 O7W H14 119.2(12) . . ?
Na1 O7W H14 103.3(12) 4_566 . ?
Na2 O7W H15 109.9(12) . . ?
Na1 O7W H15 100.4(13) 4_566 . ?
H14 O7W H15 102.7(17) . . ?
Na1 O8W Na2 105.52(4) 2_545 . ?
Na1 O8W H16 118.5(12) 2_545 . ?
Na2 O8W H16 105.7(12) . . ?
Na1 O8W H17 115.8(11) 2_545 . ?
Na2 O8W H17 104.3(11) . . ?
H16 O8W H17 105.6(17) . . ?

loop_
_geom_bond_atom_site_label_1
_geom_bond_atom_site_label_2
_geom_bond_distance
_geom_bond_site_symmetry_2
_geom_bond_publ_flag
N1 C2 1.3419(16) . ?
N1 C6 1.3596(16) . ?
C2 N3 1.3371(15) . ?
C2 N2 1.3720(17) . ?
N3 C4 1.3581(16) . ?
C4 N9 1.3660(15) . ?
C4 C5 1.3886(16) . ?
C5 N7 1.3838(15) . ?
C5 C6 1.4105(15) . ?
C6 O1 1.2903(14) . ?
N7 C8 1.3350(16) . ?
C8 N9 1.3561(17) . ?
C8 H1 0.931(17) . ?
N2 H2 0.89(2) . ?
N2 H3 0.89(2) . ?
Na1 O2W 2.3474(11) . ?
Na1 O8W 2.3762(10) 2 ?
Na1 O3W 2.4233(11) . ?
Na1 O4W 2.4539(11) . ?
Na1 O7W 2.4577(11) 4_565 ?
Na1 O5W 2.5008(10) . ?
Na1 Na2 3.4118(7) . ?
Na1 Na2 3.8174(7) 2 ?
Na1 Na2 4.1508(7) 4_565 ?
Na2 O6W 2.3489(11) . ?
Na2 O7W 2.3646(10) . ?
Na2 O4W 2.3928(10) . ?
Na2 O8W 2.4190(10) . ?
Na2 O6W 2.4661(12) 3_556 ?
Na2 O5W 2.5133(11) . ?
Na2 Na2 3.4096(10) 3_556 ?
O2W H4 0.768(19) . ?
O2W H5 0.86(2) . ?
O3W H6 0.814(18) . ?
O3W H7 0.840(19) . ?
O4W H8 0.823(18) . ?
O4W H9 0.801(19) . ?
O5W H10 0.853(18) . ?
O5W H11 0.779(19) . ?
O6W H12 0.81(2) . ?
O6W H13 0.854(19) . ?
O7W H14 0.844(19) . ?
O7W H15 0.802(18) . ?
O8W H16 0.789(18) . ?
O8W H17 0.838(18) . ?

loop_
_geom_hbond_atom_site_label_D
_geom_hbond_atom_site_label_H
_geom_hbond_atom_site_label_A
_geom_hbond_distance_DH
_geom_hbond_distance_HA
_geom_hbond_distance_DA
_geom_hbond_angle_DHA
_geom_hbond_site_symmetry_A
_geom_hbond_publ_flag
O2W H5 N3 0.86(2) 2.12(2) 2.9690(16) 167.5(17) . yes
O3W H7 N3 0.840(19) 1.984(19) 2.7974(14) 163.0(17) . yes
O4W H9 N9 0.801(19) 2.194(19) 2.9925(15) 175.1(17) . yes
O7W H15 O3W 0.802(18) 1.973(19) 2.7632(13) 168.3(18) . yes
O6W H12 O2W 0.81(2) 2.00(2) 2.8026(14) 171.6(18) 2_545 yes
O3W H6 O5W 0.814(18) 2.159(19) 2.9410(13) 161.0(17) 2 yes
O2W H4 N9 0.768(19) 2.028(19) 2.7885(14) 170.7(18) 4_565 yes
O4W H8 N1 0.823(18) 1.989(18) 2.8098(14) 175.7(17) 2_645 yes
O5W H10 O1 0.853(18) 1.917(18) 2.7613(12) 170.2(16) 2_645 yes
O8W H16 O1 0.789(18) 2.063(19) 2.8401(13) 168.3(17) 2_645 yes
O5W H11 O1 0.779(19) 2.022(19) 2.7921(14) 169.7(18) 4_465 yes
O6W H13 N7 0.854(19) 2.066(19) 2.9098(14) 169.5(17) 1_455 yes
O7W H14 O1 0.844(19) 1.972(19) 2.7857(13) 161.6(17) 1_455 yes
O8W H17 N7 0.838(18) 1.962(19) 2.7953(15) 173.1(16) 3_656 yes

loop_
_geom_torsion_atom_site_label_1
_geom_torsion_atom_site_label_2
_geom_torsion_atom_site_label_3
_geom_torsion_atom_site_label_4
_geom_torsion
_geom_torsion_site_symmetry_1
_geom_torsion_site_symmetry_2
_geom_torsion_site_symmetry_3
_geom_torsion_site_symmetry_4
_geom_torsion_publ_flag
C6 N1 C2 N3 -2.7(2) . . . . ?
C6 N1 C2 N2 -179.09(12) . . . . ?
N1 C2 N3 C4 2.28(19) . . . . ?
N2 C2 N3 C4 178.68(12) . . . . ?
C2 N3 C4 N9 -179.83(12) . . . . ?
C2 N3 C4 C5 -0.21(18) . . . . ?
N3 C4 C5 N7 179.91(11) . . . . ?
N9 C4 C5 N7 -0.41(15) . . . . ?
N3 C4 C5 C6 -1.29(19) . . . . ?
N9 C4 C5 C6 178.38(11) . . . . ?
C2 N1 C6 O1 -179.76(11) . . . . ?
C2 N1 C6 C5 0.82(17) . . . . ?
N7 C5 C6 O1 0.0(2) . . . . ?
C4 C5 C6 O1 -178.45(11) . . . . ?
N7 C5 C6 N1 179.41(13) . . . . ?
C4 C5 C6 N1 0.95(17) . . . . ?
C4 C5 N7 C8 -0.01(14) . . . . ?
C6 C5 N7 C8 -178.58(14) . . . . ?
C5 N7 C8 N9 0.46(16) . . . . ?
N7 C8 N9 C4 -0.70(16) . . . . ?
N3 C4 N9 C8 -179.70(12) . . . . ?
C5 C4 N9 C8 0.63(14) . . . . ?

_cod_database_fobs_code 2108867
